data_7217456
loop_
_publ_author_name
'Cross, Jacob T.'
'Rossi, Nicholas A.'
'Serafin, Mateusz'
'Wheeler, Kraig A.'

_publ_section_title
;
 Tr\"oger's base quasiracemates and crystal packing tendencies
;
_journal_issue 31
_journal_name_full CrystEngComm
_journal_page_first 7251
_journal_paper_doi 10.1039/C4CE00323C
_journal_volume 16
_journal_year 2014
_chemical_absolute_configuration rm
_chemical_formula_moiety 'C15 H13 Br2 N2, Cl, C H Cl3'
_chemical_formula_sum 'C16 H14 Br2 Cl4 N2'
_chemical_formula_weight 535.91
_chemical_name_systematic
;
 ?
;
_space_group_crystal_system orthorhombic
_space_group_IT_number 19
_space_group_name_Hall 'P 2ac 2ab'
_space_group_name_H-M_alt 'P 21 21 21'
_symmetry_space_group_name_Hall 'P 2ac 2ab'
_symmetry_space_group_name_H-M 'P 21 21 21'
_atom_sites_solution_hydrogens mixed
_audit_creation_method SHELXL-2013
_cell_angle_alpha 90
_cell_angle_beta 90
_cell_angle_gamma 90
_cell_formula_units_Z 4
_cell_length_a 8.4113(1)
_cell_length_b 9.0495(1)
_cell_length_c 25.1456(3)
_cell_measurement_reflns_used 9912
_cell_measurement_temperature 100(2)
_cell_measurement_theta_max 71.588
_cell_measurement_theta_min 3.515
_cell_volume 1914.03(4)
_computing_cell_refinement APEX2
_computing_data_collection APEX2
_computing_data_reduction
;
SAINT (Bruker, 2010) and XPREP (Bruker, 2010)
;
_computing_molecular_graphics 'XSEED (Barbour, 2001)'
_computing_publication_material 'XSEED (Barbour, 2001)'
_computing_structure_refinement 'SHELXL-2013 (Sheldrick, 2013)'
_computing_structure_solution 'SHELXL-2013 (Sheldrick, 2013)'
_diffrn_ambient_temperature 100(2)
_diffrn_detector_area_resol_mean 8.33
_diffrn_measured_fraction_theta_full 1.000
_diffrn_measured_fraction_theta_max 1.000
_diffrn_measurement_device_type 'Bruker APEXII CCD'
_diffrn_measurement_method 'phi and omega scans'
_diffrn_radiation_monochromator graphite
_diffrn_radiation_source 'fine-focus sealed tube'
_diffrn_radiation_type CuK\a
_diffrn_radiation_wavelength 1.54178
_diffrn_reflns_av_R_equivalents 0.0334
_diffrn_reflns_av_unetI/netI 0.0232
_diffrn_reflns_Laue_measured_fraction_full 1.000
_diffrn_reflns_Laue_measured_fraction_max 1.000
_diffrn_reflns_limit_h_max 9
_diffrn_reflns_limit_h_min -10
_diffrn_reflns_limit_k_max 11
_diffrn_reflns_limit_k_min -10
_diffrn_reflns_limit_l_max 30
_diffrn_reflns_limit_l_min -30
_diffrn_reflns_number 16667
_diffrn_reflns_point_group_measured_fraction_full 0.996
_diffrn_reflns_point_group_measured_fraction_max 0.995
_diffrn_reflns_theta_full 67.679
_diffrn_reflns_theta_max 68.214
_diffrn_reflns_theta_min 3.515
_exptl_absorpt_coefficient_mu 10.523
_exptl_absorpt_correction_T_max 0.684
_exptl_absorpt_correction_T_min 0.201
_exptl_absorpt_correction_type multi-scan
_exptl_absorpt_process_details 'SADABS (Bruker, 2012)'
_exptl_crystal_colour colorless
_exptl_crystal_density_diffrn 1.860
_exptl_crystal_description 'transparent block'
_exptl_crystal_F_000 1048
_exptl_crystal_size_max 0.479
_exptl_crystal_size_mid 0.240
_exptl_crystal_size_min 0.120
_refine_diff_density_max 0.754
_refine_diff_density_min -0.669
_refine_diff_density_rms 0.156
_refine_ls_abs_structure_details
;
 Flack x determined using 1443 quotients [(I+)-(I-)]/[(I+)+(I-)]
 (Parsons, Flack and Wagner, Acta Cryst. B69 (2013) 249-259).
;
_refine_ls_abs_structure_Flack 0.451(7)
_refine_ls_extinction_method none
_refine_ls_goodness_of_fit_ref 1.222
_refine_ls_hydrogen_treatment mixed
_refine_ls_matrix_type full
_refine_ls_number_parameters 220
_refine_ls_number_reflns 3475
_refine_ls_number_restraints 1
_refine_ls_restrained_S_all 1.222
_refine_ls_R_factor_all 0.0280
_refine_ls_R_factor_gt 0.0278
_refine_ls_shift/su_max 0.000
_refine_ls_shift/su_mean 0.000
_refine_ls_structure_factor_coef Fsqd
_refine_ls_weighting_details 'w=1/[\s^2^(Fo^2^)+(0.0607P)^2^+1.9080P] where P=(Fo^2^+2Fc^2^)/3'
_refine_ls_weighting_scheme calc
_refine_ls_wR_factor_gt 0.0940
_refine_ls_wR_factor_ref 0.0940
_reflns_Friedel_coverage 0.715
_reflns_Friedel_fraction_full 0.991
_reflns_Friedel_fraction_max 0.988
_reflns_number_gt 3460
_reflns_number_total 3475
_reflns_threshold_expression 'I > 2\s(I)'
_cod_data_source_file c4ce00323c2.cif
_cod_data_source_block kaw46
_cod_database_code 7217456
_shelx_space_group_comment
;
The symmetry employed for this shelxl refinement is uniquely defined
by the following loop, which should always be used as a source of
symmetry information in preference to the above space-group names.
They are only intended as comments.
;
_shelx_estimated_absorpt_t_min 0.081
_shelx_estimated_absorpt_t_max 0.365
_shelxl_version_number 2014-1

loop_
_space_group_symop_operation_xyz
'x, y, z'
'-x+1/2, -y, z+1/2'
'x+1/2, -y+1/2, -z'
'-x, y+1/2, -z+1/2'

loop_
_atom_site_label
_atom_site_type_symbol
_atom_site_fract_x
_atom_site_fract_y
_atom_site_fract_z
_atom_site_U_iso_or_equiv
_atom_site_adp_type
_atom_site_occupancy
_atom_site_site_symmetry_order
_atom_site_calc_flag
_atom_site_refinement_flags_posn
_atom_site_refinement_flags_adp
Br1 Br -0.16858(7) -0.46740(6) -0.00461(2) 0.01498(17) Uani 1 1 d . .
Br2 Br 0.51209(6) 0.35335(6) 0.05423(2) 0.01471(17) Uani 1 1 d . .
Cl1 Cl 0.12472(17) -0.01219(15) 0.29478(5) 0.0158(3) Uani 1 1 d . .
Cl2 Cl 0.6865(2) 0.03523(18) 0.31377(6) 0.0289(4) Uani 1 1 d . .
Cl3 Cl 0.5250(2) 0.23773(16) 0.38387(6) 0.0233(3) Uani 1 1 d . .
Cl4 Cl 0.4743(3) 0.25794(19) 0.27059(7) 0.0362(5) Uani 1 1 d . .
N1 N -0.1878(6) 0.1000(5) 0.12553(17) 0.0096(9) Uani 1 1 d . .
N2 N 0.0191(6) 0.0111(5) 0.18306(18) 0.0120(9) Uani 1 1 d D .
H1 H 0.060(8) 0.015(8) 0.2134(15) 0.014 Uiso 1 1 d D U
C1 C -0.1770(6) -0.0348(6) 0.0958(2) 0.0115(10) Uani 1 1 d . .
C2 C -0.2554(6) -0.0419(6) 0.0468(2) 0.0120(11) Uani 1 1 d . .
H2 H -0.3127 0.0416 0.0343 0.014 Uiso 1 1 calc R U
C3 C -0.2507(6) -0.1687(7) 0.0165(2) 0.0137(11) Uani 1 1 d . .
H3 H -0.3019 -0.1729 -0.0172 0.016 Uiso 1 1 calc R U
C4 C -0.1688(7) -0.2904(6) 0.0364(2) 0.0135(10) Uani 1 1 d . .
C5 C -0.0900(7) -0.2869(6) 0.0843(2) 0.0117(11) Uani 1 1 d . .
H5 H -0.0356 -0.3720 0.0969 0.014 Uiso 1 1 calc R U
C6 C -0.0907(6) -0.1560(6) 0.1146(2) 0.0108(10) Uani 1 1 d . .
C7 C 0.0029(7) -0.1481(6) 0.1654(2) 0.0135(11) Uani 1 1 d . .
H7A H 0.1097 -0.1913 0.1598 0.016 Uiso 1 1 calc R U
H7B H -0.0516 -0.2060 0.1934 0.016 Uiso 1 1 calc R U
C8 C -0.1443(6) 0.0802(6) 0.1804(2) 0.0113(10) Uani 1 1 d . .
H8A H -0.2227 0.0154 0.1982 0.014 Uiso 1 1 calc R U
H8B H -0.1438 0.1768 0.1988 0.014 Uiso 1 1 calc R U
C9 C -0.0922(6) 0.2199(6) 0.1017(2) 0.0106(11) Uani 1 1 d . .
H9A H -0.1251 0.3159 0.1170 0.013 Uiso 1 1 calc R U
H9B H -0.1111 0.2233 0.0629 0.013 Uiso 1 1 calc R U
C10 C 0.0831(6) 0.1947(6) 0.1124(2) 0.0096(10) Uani 1 1 d . .
C11 C 0.1968(7) 0.2711(6) 0.0838(2) 0.0111(11) Uani 1 1 d . .
H11 H 0.1655 0.3402 0.0573 0.013 Uiso 1 1 calc R U
C12 C 0.3565(7) 0.2467(6) 0.0938(2) 0.0118(11) Uani 1 1 d . .
C13 C 0.4074(6) 0.1492(6) 0.1323(2) 0.0125(11) Uani 1 1 d . .
H13 H 0.5176 0.1348 0.1387 0.015 Uiso 1 1 calc R U
C14 C 0.2947(7) 0.0724(6) 0.1615(2) 0.0124(11) Uani 1 1 d . .
H14 H 0.3268 0.0048 0.1883 0.015 Uiso 1 1 calc R U
C15 C 0.1335(7) 0.0953(6) 0.1512(2) 0.0110(11) Uani 1 1 d . .
C16 C 0.5097(8) 0.1362(7) 0.3241(2) 0.0220(13) Uani 1 1 d . .
H16 H 0.4186 0.0656 0.3271 0.026 Uiso 1 1 calc R U

loop_
_atom_site_aniso_label
_atom_site_aniso_U_11
_atom_site_aniso_U_22
_atom_site_aniso_U_33
_atom_site_aniso_U_23
_atom_site_aniso_U_13
_atom_site_aniso_U_12
Br1 0.0198(3) 0.0118(3) 0.0133(3) -0.0047(2) 0.0039(2) -0.0039(2)
Br2 0.0128(3) 0.0138(3) 0.0175(3) 0.0014(2) 0.0033(2) -0.0026(2)
Cl1 0.0244(7) 0.0143(6) 0.0088(5) 0.0013(5) -0.0029(5) -0.0007(5)
Cl2 0.0445(10) 0.0220(7) 0.0204(7) -0.0029(6) 0.0103(7) 0.0045(7)
Cl3 0.0323(9) 0.0201(7) 0.0176(7) -0.0013(5) 0.0061(6) 0.0024(6)
Cl4 0.0558(12) 0.0275(8) 0.0253(8) 0.0102(7) -0.0209(8) -0.0142(8)
N1 0.010(2) 0.012(2) 0.006(2) -0.0011(17) 0.0023(18) -0.0002(18)
N2 0.016(2) 0.010(2) 0.010(2) -0.0007(17) -0.0037(18) 0.001(2)
C1 0.008(2) 0.011(2) 0.016(3) 0.000(2) 0.001(2) 0.001(2)
C2 0.011(2) 0.013(3) 0.012(3) 0.004(2) 0.001(2) 0.001(2)
C3 0.014(2) 0.019(3) 0.008(2) 0.001(2) 0.000(2) -0.004(2)
C4 0.015(2) 0.010(2) 0.015(2) -0.004(2) 0.006(2) -0.003(2)
C5 0.015(3) 0.009(2) 0.011(2) -0.001(2) 0.004(2) -0.001(2)
C6 0.013(2) 0.012(3) 0.007(2) -0.002(2) 0.0006(19) -0.002(2)
C7 0.016(2) 0.008(2) 0.017(3) 0.002(2) -0.004(2) -0.002(2)
C8 0.010(3) 0.015(2) 0.008(2) 0.002(2) 0.004(2) 0.000(2)
C9 0.011(3) 0.012(2) 0.009(2) 0.002(2) 0.000(2) 0.000(2)
C10 0.012(3) 0.009(3) 0.007(2) -0.004(2) -0.001(2) 0.001(2)
C11 0.014(3) 0.007(2) 0.012(3) 0.000(2) 0.001(2) 0.000(2)
C12 0.011(3) 0.011(2) 0.014(3) -0.002(2) 0.005(2) -0.006(2)
C13 0.010(2) 0.013(3) 0.014(3) -0.006(2) -0.0037(19) 0.002(2)
C14 0.016(3) 0.010(3) 0.011(2) 0.001(2) -0.003(2) 0.003(2)
C15 0.017(3) 0.008(2) 0.008(2) -0.003(2) 0.001(2) 0.001(2)
C16 0.029(3) 0.019(3) 0.018(3) 0.002(2) -0.003(3) -0.012(3)

loop_
_atom_type_symbol
_atom_type_description
_atom_type_scat_dispersion_real
_atom_type_scat_dispersion_imag
_atom_type_scat_source
C C 0.0181 0.0091 'International Tables Vol C Tables 4.2.6.8 and 6.1.1.4'
H H 0.0000 0.0000 'International Tables Vol C Tables 4.2.6.8 and 6.1.1.4'
N N 0.0311 0.0180 'International Tables Vol C Tables 4.2.6.8 and 6.1.1.4'
Br Br -0.6763 1.2805 'International Tables Vol C Tables 4.2.6.8 and 6.1.1.4'
Cl Cl 0.3639 0.7018 'International Tables Vol C Tables 4.2.6.8 and 6.1.1.4'

loop_
_geom_angle_atom_site_label_1
_geom_angle_atom_site_label_2
_geom_angle_atom_site_label_3
_geom_angle
C1 N1 C8 112.2(4)
C1 N1 C9 112.3(4)
C8 N1 C9 110.0(4)
C15 N2 C8 110.9(4)
C15 N2 C7 113.2(4)
C8 N2 C7 107.4(4)
C15 N2 H1 102(5)
C8 N2 H1 114(5)
C7 N2 H1 110(5)
C6 C1 C2 120.4(5)
C6 C1 N1 121.7(5)
C2 C1 N1 118.0(5)
C3 C2 C1 120.8(5)
C3 C2 H2 119.6
C1 C2 H2 119.6
C2 C3 C4 118.2(5)
C2 C3 H3 120.9
C4 C3 H3 120.9
C5 C4 C3 122.4(5)
C5 C4 Br1 119.5(4)
C3 C4 Br1 118.1(4)
C4 C5 C6 119.4(5)
C4 C5 H5 120.3
C6 C5 H5 120.3
C1 C6 C5 118.7(5)
C1 C6 C7 121.5(5)
C5 C6 C7 119.8(5)
C6 C7 N2 110.0(4)
C6 C7 H7A 109.7
N2 C7 H7A 109.7
C6 C7 H7B 109.7
N2 C7 H7B 109.7
H7A C7 H7B 108.2
N1 C8 N2 109.0(4)
N1 C8 H8A 109.9
N2 C8 H8A 109.9
N1 C8 H8B 109.9
N2 C8 H8B 109.9
H8A C8 H8B 108.3
N1 C9 C10 110.3(5)
N1 C9 H9A 109.6
C10 C9 H9A 109.6
N1 C9 H9B 109.6
C10 C9 H9B 109.6
H9A C9 H9B 108.1
C11 C10 C15 118.5(5)
C11 C10 C9 120.4(5)
C15 C10 C9 121.1(5)
C10 C11 C12 119.8(5)
C10 C11 H11 120.1
C12 C11 H11 120.1
C13 C12 C11 122.1(5)
C13 C12 Br2 118.5(4)
C11 C12 Br2 119.3(4)
C12 C13 C14 118.7(5)
C12 C13 H13 120.6
C14 C13 H13 120.6
C13 C14 C15 119.5(5)
C13 C14 H14 120.3
C15 C14 H14 120.3
C10 C15 C14 121.4(5)
C10 C15 N2 121.3(5)
C14 C15 N2 117.3(5)
Cl2 C16 Cl4 110.6(4)
Cl2 C16 Cl3 109.5(3)
Cl4 C16 Cl3 109.7(3)
Cl2 C16 H16 109.0
Cl4 C16 H16 109.0
Cl3 C16 H16 109.0

loop_
_geom_bond_atom_site_label_1
_geom_bond_atom_site_label_2
_geom_bond_distance
Br1 C4 1.905(5)
Br2 C12 1.906(5)
Cl2 C16 1.765(7)
Cl3 C16 1.766(6)
Cl4 C16 1.765(6)
N1 C1 1.433(7)
N1 C8 1.438(7)
N1 C9 1.477(7)
N2 C15 1.466(7)
N2 C8 1.512(7)
N2 C7 1.513(7)
N2 H1 0.84(3)
C1 C6 1.397(8)
C1 C2 1.398(8)
C2 C3 1.379(8)
C2 H2 0.9500
C3 C4 1.393(8)
C3 H3 0.9500
C4 C5 1.375(8)
C5 C6 1.408(8)
C5 H5 0.9500
C6 C7 1.503(7)
C7 H7A 0.9900
C7 H7B 0.9900
C8 H8A 0.9900
C8 H8B 0.9900
C9 C10 1.516(7)
C9 H9A 0.9900
C9 H9B 0.9900
C10 C11 1.382(8)
C10 C15 1.393(8)
C11 C12 1.385(8)
C11 H11 0.9500
C12 C13 1.377(8)
C13 C14 1.386(8)
C13 H13 0.9500
C14 C15 1.396(8)
C14 H14 0.9500
C16 H16 1.0000

loop_
_geom_hbond_atom_site_label_D
_geom_hbond_atom_site_label_H
_geom_hbond_atom_site_label_A
_geom_hbond_distance_DH
_geom_hbond_distance_HA
_geom_hbond_distance_DA
_geom_hbond_angle_DHA
N2 H1 Cl1 0.84(3) 2.13(3) 2.954(5) 167(7)
C16 H16 Cl1 1.00 2.70 3.582(6) 147.9

loop_
_geom_torsion_atom_site_label_1
_geom_torsion_atom_site_label_2
_geom_torsion_atom_site_label_3
_geom_torsion_atom_site_label_4
_geom_torsion
C8 N1 C1 C6 -17.4(7)
C9 N1 C1 C6 107.1(6)
C8 N1 C1 C2 162.8(5)
C9 N1 C1 C2 -72.7(6)
C6 C1 C2 C3 0.7(8)
N1 C1 C2 C3 -179.5(5)
C1 C2 C3 C4 1.5(8)
C2 C3 C4 C5 -1.7(8)
C2 C3 C4 Br1 177.9(4)
C3 C4 C5 C6 -0.2(8)
Br1 C4 C5 C6 -179.9(4)
C2 C1 C6 C5 -2.6(8)
N1 C1 C6 C5 177.6(5)
C2 C1 C6 C7 176.2(5)
N1 C1 C6 C7 -3.6(8)
C4 C5 C6 C1 2.4(8)
C4 C5 C6 C7 -176.4(5)
C1 C6 C7 N2 -13.3(7)
C5 C6 C7 N2 165.4(5)
C15 N2 C7 C6 -74.5(6)
C8 N2 C7 C6 48.2(5)
C1 N1 C8 N2 54.4(6)
C9 N1 C8 N2 -71.3(5)
C15 N2 C8 N1 52.4(5)
C7 N2 C8 N1 -71.7(5)
C1 N1 C9 C10 -74.7(6)
C8 N1 C9 C10 51.0(6)
N1 C9 C10 C11 164.5(5)
N1 C9 C10 C15 -16.0(7)
C15 C10 C11 C12 0.6(8)
C9 C10 C11 C12 -179.8(5)
C10 C11 C12 C13 -0.9(8)
C10 C11 C12 Br2 -179.8(4)
C11 C12 C13 C14 0.5(8)
Br2 C12 C13 C14 179.4(4)
C12 C13 C14 C15 0.2(8)
C11 C10 C15 C14 0.1(8)
C9 C10 C15 C14 -179.5(5)
C11 C10 C15 N2 179.8(5)
C9 C10 C15 N2 0.2(8)
C13 C14 C15 C10 -0.4(8)
C13 C14 C15 N2 179.8(5)
C8 N2 C15 C10 -17.8(7)
C7 N2 C15 C10 103.0(6)
C8 N2 C15 C14 162.0(5)
C7 N2 C15 C14 -77.3(6)
